data_4316022
loop_
_publ_author_name
'Jeroen Wassenaar'
'Maxime A. Siegler'
'Anthony L. Spek'
'Bas de Bruin'
'Joost N. H. Reek'
'Jarl Ivar van der Vlugt'

_publ_section_title
;
 Versatile New C3-Symmetric Tripodal Tetraphosphine Ligands; Structural
 Flexibility to Stabilize CuI and RhI Species and Tune Their Reactivity
;
_journal_name_full 'Inorganic Chemistry'
_journal_page_first 6495
_journal_page_last 6508
_journal_paper_doi 10.1021/ic100221w
_journal_volume 49
_journal_year 2010
_chemical_formula_moiety 'C63 H51 Cl Cu N3 P4, C7 H8'
_chemical_formula_sum 'C70 H59 Cl Cu N3 P4'
_chemical_formula_weight 1165.07
_chemical_name_systematic
; 
 ? 
;
_space_group_IT_number 14
_symmetry_cell_setting monoclinic
_symmetry_space_group_name_Hall '-P 2ybc'
_symmetry_space_group_name_H-M 'P 1 21/c 1'
_atom_sites_solution_hydrogens difmap
_atom_sites_solution_primary heavy
_atom_sites_solution_secondary difmap
_audit_creation_method SHELXL-97
_cell_angle_alpha 90.00
_cell_angle_beta 109.007(2)
_cell_angle_gamma 90.00
_cell_formula_units_Z 4
_cell_length_a 13.3031(4)
_cell_length_b 16.0640(8)
_cell_length_c 28.4747(11)
_cell_measurement_reflns_used 33883
_cell_measurement_temperature 110(2)
_cell_measurement_theta_max 27.50
_cell_measurement_theta_min 1.51
_cell_volume 5753.3(4)
_computing_cell_refinement 'PEAKREF (Schreurs, 2005)'
_computing_data_collection 'COLLECT (Nonius, 1999)'
_computing_data_reduction 'EVALCCD (Duisenberg et al., 2003)'
_computing_molecular_graphics 'PLATON (Spek, 2003)'
_computing_publication_material 'PLATON (Spek, 2003)'
_computing_structure_refinement 'SHELXL-97 (Sheldrick, 2008)'
_computing_structure_solution 'DIRDIF08 (Beurskens et al., 2008)'
_diffrn_ambient_temperature 110(2)
_diffrn_measured_fraction_theta_full 1.000
_diffrn_measured_fraction_theta_max 1.000
_diffrn_measurement_device_type 'Nonius KappaCCD diffractometer'
_diffrn_measurement_method '\f and \w scans'
_diffrn_radiation_monochromator graphite
_diffrn_radiation_source 'rotating anode'
_diffrn_radiation_type MoK\a
_diffrn_radiation_wavelength 0.71073
_diffrn_reflns_av_R_equivalents 0.0369
_diffrn_reflns_av_sigmaI/netI 0.0326
_diffrn_reflns_limit_h_max 17
_diffrn_reflns_limit_h_min -17
_diffrn_reflns_limit_k_max 20
_diffrn_reflns_limit_k_min -19
_diffrn_reflns_limit_l_max 36
_diffrn_reflns_limit_l_min -36
_diffrn_reflns_number 82305
_diffrn_reflns_theta_full 27.50
_diffrn_reflns_theta_max 27.50
_diffrn_reflns_theta_min 1.51
_exptl_absorpt_coefficient_mu 0.584
_exptl_absorpt_correction_T_max 0.926
_exptl_absorpt_correction_T_min 0.865
_exptl_absorpt_correction_type analytical
_exptl_absorpt_process_details '(SADABS; Sheldrick, 2008)'
_exptl_crystal_colour colorless
_exptl_crystal_density_diffrn 1.345
_exptl_crystal_density_method 'not measured'
_exptl_crystal_description block
_exptl_crystal_F_000 2424
_exptl_crystal_size_max 0.27
_exptl_crystal_size_mid 0.27
_exptl_crystal_size_min 0.20
_refine_diff_density_max 0.449
_refine_diff_density_min -0.398
_refine_diff_density_rms 0.063
_refine_ls_extinction_method none
_refine_ls_goodness_of_fit_ref 1.039
_refine_ls_hydrogen_treatment constr
_refine_ls_matrix_type full
_refine_ls_number_parameters 781
_refine_ls_number_reflns 13201
_refine_ls_number_restraints 270
_refine_ls_restrained_S_all 1.041
_refine_ls_R_factor_all 0.0587
_refine_ls_R_factor_gt 0.0353
_refine_ls_shift/su_max 0.001
_refine_ls_shift/su_mean 0.000
_refine_ls_structure_factor_coef Fsqd
_refine_ls_weighting_details 'calc w=1/[\s^2^(Fo^2^)+(0.0272P)^2^+5.6187P] where P=(Fo^2^+2Fc^2^)/3'
_refine_ls_weighting_scheme calc
_refine_ls_wR_factor_gt 0.0723
_refine_ls_wR_factor_ref 0.0812
_reflns_number_gt 10118
_reflns_number_total 13201
_reflns_threshold_expression I>2\s(I)
_cod_data_source_file ic100221w_si_002_3.cif
_cod_data_source_block 4
_cod_original_sg_symbol_H-M 'P 21/c'
_cod_database_code 4316022

loop_
_symmetry_equiv_pos_as_xyz
'x, y, z'
'-x, y+1/2, -z+1/2'
'-x, -y, -z'
'x, -y-1/2, z-1/2'

loop_
_atom_site_label
_atom_site_type_symbol
_atom_site_fract_x
_atom_site_fract_y
_atom_site_fract_z
_atom_site_U_iso_or_equiv
_atom_site_adp_type
_atom_site_occupancy
_atom_site_symmetry_multiplicity
_atom_site_calc_flag
_atom_site_refinement_flags
_atom_site_disorder_assembly
_atom_site_disorder_group
Cu1 Cu 0.094981(17) 0.193382(14) 0.327412(8) 0.01442(6) Uani 1 1 d . . .
Cl1 Cl 0.02929(4) 0.29326(3) 0.271551(17) 0.02012(10) Uani 1 1 d . . .
P1 P -0.01901(4) 0.13230(3) 0.360980(17) 0.01446(10) Uani 1 1 d . . .
P2 P 0.23862(4) 0.12075(3) 0.326434(17) 0.01405(10) Uani 1 1 d . . .
P3 P 0.23446(4) 0.39169(3) 0.375501(18) 0.01552(10) Uani 1 1 d . . .
P4 P 0.19521(4) 0.21882(3) 0.409929(17) 0.01167(10) Uani 1 1 d . . .
C1 C 0.07314(14) 0.08644(12) 0.41670(7) 0.0144(4) Uani 1 1 d . . .
C2 C 0.07795(15) 0.01221(12) 0.44066(7) 0.0181(4) Uani 1 1 d . . .
C3 C 0.18013(15) 0.00823(12) 0.47873(7) 0.0167(4) Uani 1 1 d . . .
C4 C 0.22884(17) -0.05331(13) 0.51341(7) 0.0220(4) Uani 1 1 d . . .
H4 H 0.1926 -0.1037 0.5148 0.026 Uiso 1 1 calc R . .
C5 C 0.33012(17) -0.03966(13) 0.54549(7) 0.0238(4) Uani 1 1 d . . .
H5 H 0.3641 -0.0813 0.5690 0.029 Uiso 1 1 calc R . .
C6 C 0.38330(16) 0.03437(13) 0.54387(7) 0.0219(4) Uani 1 1 d . . .
H6 H 0.4529 0.0425 0.5666 0.026 Uiso 1 1 calc R . .
C7 C 0.33717(15) 0.09616(12) 0.51003(7) 0.0189(4) Uani 1 1 d . . .
H7 H 0.3736 0.1467 0.5092 0.023 Uiso 1 1 calc R . .
C8 C 0.23563(15) 0.08169(11) 0.47727(6) 0.0145(4) Uani 1 1 d . . .
C9 C -0.00072(18) -0.05797(14) 0.43149(9) 0.0308(5) Uani 1 1 d . . .
H9A H -0.0566 -0.0438 0.4456 0.046 Uiso 1 1 calc R . .
H9B H 0.0357 -0.1088 0.4472 0.046 Uiso 1 1 calc R . .
H9C H -0.0325 -0.0671 0.3957 0.046 Uiso 1 1 calc R . .
C10 C -0.08298(15) 0.21449(12) 0.38527(7) 0.0180(4) Uani 1 1 d . . .
C11 C -0.07914(15) 0.21855(13) 0.43452(7) 0.0211(4) Uani 1 1 d . . .
H11 H -0.0459 0.1751 0.4568 0.025 Uiso 1 1 calc R . .
C12 C -0.12327(16) 0.28537(15) 0.45149(9) 0.0295(5) Uani 1 1 d . . .
H12 H -0.1194 0.2881 0.4854 0.035 Uiso 1 1 calc R . .
C13 C -0.17265(18) 0.34772(14) 0.41929(10) 0.0350(6) Uani 1 1 d . . .
H13 H -0.2039 0.3931 0.4309 0.042 Uiso 1 1 calc R . .
C14 C -0.1772(2) 0.34487(17) 0.37028(11) 0.0475(7) Uani 1 1 d . . .
H14 H -0.2119 0.3881 0.3482 0.057 Uiso 1 1 calc R . .
C15 C -0.1312(2) 0.27876(16) 0.35315(9) 0.0382(6) Uani 1 1 d . . .
H15 H -0.1327 0.2776 0.3196 0.046 Uiso 1 1 calc R . .
C16 C -0.12115(15) 0.05427(12) 0.33619(7) 0.0178(4) Uani 1 1 d . . .
C17 C -0.20770(16) 0.04445(14) 0.35303(8) 0.0277(5) Uani 1 1 d . . .
H17 H -0.2158 0.0804 0.3780 0.033 Uiso 1 1 calc R . .
C18 C -0.28190(17) -0.01743(16) 0.33355(9) 0.0342(6) Uani 1 1 d . . .
H18 H -0.3405 -0.0241 0.3454 0.041 Uiso 1 1 calc R . .
C19 C -0.27091(18) -0.06946(15) 0.29695(9) 0.0322(5) Uani 1 1 d . . .
H19 H -0.3220 -0.1119 0.2837 0.039 Uiso 1 1 calc R . .
C20 C -0.18595(17) -0.06015(14) 0.27952(8) 0.0284(5) Uani 1 1 d . . .
H20 H -0.1785 -0.0960 0.2543 0.034 Uiso 1 1 calc R . .
C21 C -0.11163(16) 0.00190(13) 0.29902(7) 0.0231(4) Uani 1 1 d . . .
H21 H -0.0536 0.0087 0.2869 0.028 Uiso 1 1 calc R . .
C22 C 0.34871(14) 0.17207(12) 0.37259(7) 0.0146(4) Uani 1 1 d . . .
C23 C 0.45313(14) 0.18384(12) 0.37748(7) 0.0167(4) Uani 1 1 d . . .
C24 C 0.50079(15) 0.22628(12) 0.42380(7) 0.0168(4) Uani 1 1 d . . .
C25 C 0.60568(15) 0.25125(12) 0.44845(8) 0.0216(4) Uani 1 1 d . . .
H25 H 0.6594 0.2430 0.4336 0.026 Uiso 1 1 calc R . .
C26 C 0.62974(16) 0.28782(13) 0.49435(8) 0.0247(5) Uani 1 1 d . . .
H26 H 0.7010 0.3035 0.5118 0.030 Uiso 1 1 calc R . .
C27 C 0.55055(16) 0.30221(12) 0.51582(8) 0.0227(4) Uani 1 1 d . . .
H27 H 0.5691 0.3279 0.5475 0.027 Uiso 1 1 calc R . .
C28 C 0.44569(15) 0.27988(12) 0.49192(7) 0.0189(4) Uani 1 1 d . . .
H28 H 0.3919 0.2909 0.5063 0.023 Uiso 1 1 calc R . .
C29 C 0.42204(14) 0.24060(11) 0.44589(7) 0.0148(4) Uani 1 1 d . . .
C30 C 0.51184(16) 0.15909(15) 0.34261(8) 0.0258(5) Uani 1 1 d . . .
H30A H 0.5093 0.0984 0.3386 0.039 Uiso 1 1 calc R . .
H30B H 0.5860 0.1772 0.3562 0.039 Uiso 1 1 calc R . .
H30C H 0.4784 0.1855 0.3102 0.039 Uiso 1 1 calc R . .
C31 C 0.27471(15) 0.12048(13) 0.27014(7) 0.0184(4) Uani 1 1 d . . .
C32 C 0.31805(16) 0.05168(14) 0.25452(8) 0.0262(5) Uani 1 1 d . . .
H32 H 0.3318 0.0022 0.2739 0.031 Uiso 1 1 calc R . .
C33 C 0.34132(18) 0.05533(16) 0.21038(8) 0.0330(5) Uani 1 1 d . . .
H33 H 0.3714 0.0083 0.1997 0.040 Uiso 1 1 calc R . .
C34 C 0.32113(18) 0.12650(16) 0.18207(8) 0.0340(6) Uani 1 1 d . . .
H34 H 0.3369 0.1284 0.1519 0.041 Uiso 1 1 calc R . .
C35 C 0.27792(18) 0.19521(15) 0.19751(8) 0.0303(5) Uani 1 1 d . . .
H35 H 0.2648 0.2446 0.1781 0.036 Uiso 1 1 calc R . .
C36 C 0.25356(16) 0.19240(14) 0.24136(7) 0.0227(4) Uani 1 1 d . . .
H36 H 0.2226 0.2394 0.2516 0.027 Uiso 1 1 calc R . .
C37 C 0.24936(14) 0.01296(12) 0.34752(7) 0.0159(4) Uani 1 1 d . . .
C38 C 0.32054(15) -0.01170(12) 0.39319(7) 0.0177(4) Uani 1 1 d . . .
H38 H 0.3700 0.0271 0.4132 0.021 Uiso 1 1 calc R . .
C39 C 0.31911(16) -0.09302(13) 0.40941(8) 0.0238(4) Uani 1 1 d . . .
H39 H 0.3669 -0.1094 0.4408 0.029 Uiso 1 1 calc R . .
C40 C 0.24879(18) -0.15018(14) 0.38028(8) 0.0281(5) Uani 1 1 d . . .
H40 H 0.2486 -0.2058 0.3915 0.034 Uiso 1 1 calc R . .
C41 C 0.17837(17) -0.12644(14) 0.33459(8) 0.0277(5) Uani 1 1 d . . .
H41 H 0.1304 -0.1659 0.3144 0.033 Uiso 1 1 calc R . .
C42 C 0.17805(16) -0.04529(13) 0.31851(7) 0.0223(4) Uani 1 1 d . . .
H42 H 0.1289 -0.0290 0.2874 0.027 Uiso 1 1 calc R . .
C43 C 0.21207(14) 0.38139(11) 0.43526(7) 0.0141(4) Uani 1 1 d . . .
C44 C 0.18703(14) 0.43622(12) 0.46632(7) 0.0159(4) Uani 1 1 d . . .
C45 C 0.16056(14) 0.38826(12) 0.50326(7) 0.0154(4) Uani 1 1 d . . .
C46 C 0.12531(15) 0.41265(13) 0.54251(7) 0.0204(4) Uani 1 1 d . . .
H46 H 0.1155 0.4699 0.5482 0.024 Uiso 1 1 calc R . .
C47 C 0.10514(16) 0.35242(13) 0.57266(7) 0.0222(4) Uani 1 1 d . . .
H47 H 0.0802 0.3680 0.5991 0.027 Uiso 1 1 calc R . .
C48 C 0.12126(16) 0.26845(13) 0.56451(7) 0.0211(4) Uani 1 1 d . . .
H48 H 0.1086 0.2279 0.5862 0.025 Uiso 1 1 calc R . .
C49 C 0.15511(15) 0.24256(12) 0.52575(7) 0.0178(4) Uani 1 1 d . . .
H49 H 0.1658 0.1853 0.5206 0.021 Uiso 1 1 calc R . .
C50 C 0.17302(14) 0.30367(11) 0.49445(6) 0.0137(4) Uani 1 1 d . . .
C51 C 0.18518(17) 0.52909(12) 0.46473(8) 0.0218(4) Uani 1 1 d . . .
H51A H 0.2005 0.5482 0.4351 0.033 Uiso 1 1 calc R . .
H51B H 0.2391 0.5510 0.4945 0.033 Uiso 1 1 calc R . .
H51C H 0.1148 0.5490 0.4636 0.033 Uiso 1 1 calc R . .
C52 C 0.15360(15) 0.48300(12) 0.35000(7) 0.0172(4) Uani 1 1 d . . .
C53 C 0.04430(16) 0.47752(13) 0.34162(7) 0.0209(4) Uani 1 1 d . . .
H53 H 0.0150 0.4279 0.3498 0.025 Uiso 1 1 calc R . .
C54 C -0.02134(17) 0.54415(14) 0.32138(7) 0.0253(5) Uani 1 1 d . . .
H54 H -0.0952 0.5406 0.3167 0.030 Uiso 1 1 calc R . .
C55 C 0.01984(17) 0.61600(14) 0.30782(8) 0.0271(5) Uani 1 1 d . . .
H55 H -0.0256 0.6615 0.2938 0.033 Uiso 1 1 calc R . .
C56 C 0.12751(18) 0.62105(14) 0.31478(8) 0.0287(5) Uani 1 1 d . . .
H56 H 0.1559 0.6699 0.3050 0.034 Uiso 1 1 calc R . .
C57 C 0.19433(17) 0.55503(13) 0.33595(7) 0.0228(4) Uani 1 1 d . . .
H57 H 0.2683 0.5591 0.3409 0.027 Uiso 1 1 calc R . .
C58 C 0.37064(15) 0.42940(12) 0.38912(7) 0.0178(4) Uani 1 1 d . . .
C59 C 0.42342(17) 0.40133(13) 0.35709(8) 0.0242(4) Uani 1 1 d . . .
H59 H 0.3884 0.3643 0.3308 0.029 Uiso 1 1 calc R . .
C60 C 0.52640(18) 0.42681(14) 0.36317(9) 0.0322(5) Uani 1 1 d . . .
H60 H 0.5615 0.4071 0.3411 0.039 Uiso 1 1 calc R . .
C61 C 0.57801(17) 0.48050(14) 0.40098(9) 0.0310(5) Uani 1 1 d . . .
H61 H 0.6483 0.4984 0.4048 0.037 Uiso 1 1 calc R . .
C62 C 0.52741(17) 0.50836(14) 0.43341(8) 0.0286(5) Uani 1 1 d . . .
H62 H 0.5631 0.5451 0.4597 0.034 Uiso 1 1 calc R . .
C63 C 0.42446(16) 0.48265(13) 0.42761(8) 0.0230(4) Uani 1 1 d . . .
H63 H 0.3903 0.5016 0.4502 0.028 Uiso 1 1 calc R . .
N1 N 0.17028(12) 0.13163(9) 0.43890(5) 0.0133(3) Uani 1 1 d . . .
N2 N 0.32646(12) 0.20682(9) 0.41414(5) 0.0137(3) Uani 1 1 d . . .
N3 N 0.20474(12) 0.29809(9) 0.45194(5) 0.0131(3) Uani 1 1 d . . .
C1S C 0.5869(2) 0.1988(3) 0.21031(17) 0.0312(9) Uani 0.572(4) 1 d PDU A 1
C2S C 0.5918(3) 0.2662(3) 0.24019(19) 0.0441(12) Uani 0.572(4) 1 d PDU A 1
H2S H 0.6192 0.2603 0.2753 0.053 Uiso 0.572(4) 1 calc PR A 1
C3S C 0.5577(4) 0.3419(3) 0.2198(2) 0.0533(14) Uani 0.572(4) 1 d PDU A 1
H3S H 0.5617 0.3881 0.2411 0.064 Uiso 0.572(4) 1 calc PR A 1
C4S C 0.5181(3) 0.3532(3) 0.16996(18) 0.0489(12) Uani 0.572(4) 1 d PDU A 1
H4S H 0.4949 0.4066 0.1564 0.059 Uiso 0.572(4) 1 calc PR A 1
C5S C 0.5124(4) 0.2860(3) 0.1394(2) 0.0447(12) Uani 0.572(4) 1 d PDU A 1
H5S H 0.4845 0.2926 0.1044 0.054 Uiso 0.572(4) 1 calc PR A 1
C6S C 0.5472(3) 0.2085(4) 0.15965(18) 0.0353(11) Uani 0.572(4) 1 d PDU A 1
H6S H 0.5437 0.1621 0.1385 0.042 Uiso 0.572(4) 1 calc PR A 1
C7S C 0.6237(4) 0.1151(4) 0.2322(2) 0.0578(17) Uani 0.572(4) 1 d PDU A 1
H7S1 H 0.7012 0.1155 0.2475 0.087 Uiso 0.572(4) 1 calc PR A 1
H7S2 H 0.6033 0.0728 0.2060 0.087 Uiso 0.572(4) 1 calc PR A 1
H7S3 H 0.5907 0.1022 0.2575 0.087 Uiso 0.572(4) 1 calc PR A 1
C1' C 0.5225(4) 0.2536(4) 0.1665(2) 0.0359(13) Uani 0.428(4) 1 d PDU A 2
C2' C 0.5528(5) 0.3155(5) 0.2018(3) 0.0499(17) Uani 0.428(4) 1 d PDU A 2
H2' H 0.5249 0.3700 0.1937 0.060 Uiso 0.428(4) 1 calc PR A 2
C3' C 0.6223(5) 0.3000(4) 0.2484(3) 0.0503(17) Uani 0.428(4) 1 d PDU A 2
H3' H 0.6422 0.3436 0.2721 0.060 Uiso 0.428(4) 1 calc PR A 2
C4' C 0.6640(4) 0.2200(4) 0.2610(2) 0.0445(15) Uani 0.428(4) 1 d PDU A 2
H4' H 0.7119 0.2083 0.2932 0.053 Uiso 0.428(4) 1 calc PR A 2
C5' C 0.6338(5) 0.1603(5) 0.2261(3) 0.0412(15) Uani 0.428(4) 1 d PDU A 2
H5' H 0.6615 0.1056 0.2340 0.049 Uiso 0.428(4) 1 calc PR A 2
C6' C 0.5642(4) 0.1758(4) 0.1792(3) 0.0348(14) Uani 0.428(4) 1 d PDU A 2
H6' H 0.5449 0.1321 0.1554 0.042 Uiso 0.428(4) 1 calc PR A 2
C7' C 0.4479(5) 0.2706(5) 0.1166(2) 0.0545(19) Uani 0.428(4) 1 d PDU A 2
H7'1 H 0.4869 0.2929 0.0956 0.082 Uiso 0.428(4) 1 calc PR A 2
H7'2 H 0.3949 0.3113 0.1190 0.082 Uiso 0.428(4) 1 calc PR A 2
H7'3 H 0.4122 0.2188 0.1021 0.082 Uiso 0.428(4) 1 calc PR A 2

loop_
_atom_site_aniso_label
_atom_site_aniso_U_11
_atom_site_aniso_U_22
_atom_site_aniso_U_33
_atom_site_aniso_U_23
_atom_site_aniso_U_13
_atom_site_aniso_U_12
Cu1 0.01347(11) 0.01562(12) 0.01443(11) 0.00216(9) 0.00490(8) 0.00274(9)
Cl1 0.0234(2) 0.0181(2) 0.0165(2) 0.00370(18) 0.00317(18) 0.00419(19)
P1 0.0120(2) 0.0162(2) 0.0152(2) 0.00026(19) 0.00433(18) 0.00113(19)
P2 0.0137(2) 0.0157(2) 0.0130(2) -0.00038(18) 0.00471(18) 0.00241(19)
P3 0.0192(2) 0.0125(2) 0.0164(2) 0.00179(18) 0.00796(19) 0.00119(19)
P4 0.0126(2) 0.0098(2) 0.0129(2) 0.00044(17) 0.00457(17) 0.00071(18)
C1 0.0123(9) 0.0147(9) 0.0168(9) -0.0017(7) 0.0056(7) -0.0003(7)
C2 0.0186(10) 0.0158(10) 0.0210(10) 0.0018(8) 0.0079(8) -0.0020(8)
C3 0.0183(9) 0.0140(10) 0.0188(9) 0.0009(7) 0.0076(8) 0.0007(8)
C4 0.0294(11) 0.0142(10) 0.0230(10) 0.0049(8) 0.0091(9) 0.0003(8)
C5 0.0277(11) 0.0188(11) 0.0215(10) 0.0076(8) 0.0036(9) 0.0077(9)
C6 0.0212(10) 0.0239(11) 0.0174(10) 0.0028(8) 0.0016(8) 0.0036(8)
C7 0.0201(10) 0.0164(10) 0.0191(10) 0.0012(8) 0.0050(8) -0.0013(8)
C8 0.0191(9) 0.0124(9) 0.0128(9) 0.0025(7) 0.0065(7) 0.0043(7)
C9 0.0274(12) 0.0247(12) 0.0352(13) 0.0093(10) 0.0033(10) -0.0089(9)
C10 0.0138(9) 0.0169(10) 0.0250(10) -0.0004(8) 0.0087(8) 0.0010(8)
C11 0.0147(9) 0.0242(11) 0.0240(10) -0.0035(8) 0.0057(8) -0.0005(8)
C12 0.0183(10) 0.0360(13) 0.0347(12) -0.0157(10) 0.0093(9) -0.0033(9)
C13 0.0277(12) 0.0220(12) 0.0633(17) -0.0104(11) 0.0257(12) -0.0001(10)
C14 0.0479(16) 0.0345(15) 0.076(2) 0.0256(14) 0.0418(15) 0.0260(12)
C15 0.0423(14) 0.0404(15) 0.0426(14) 0.0196(11) 0.0286(12) 0.0230(12)
C16 0.0147(9) 0.0194(10) 0.0174(9) -0.0007(8) 0.0028(7) -0.0016(8)
C17 0.0212(11) 0.0336(13) 0.0308(12) -0.0117(10) 0.0121(9) -0.0051(9)
C18 0.0205(11) 0.0413(15) 0.0453(14) -0.0126(11) 0.0169(10) -0.0103(10)
C19 0.0242(11) 0.0283(13) 0.0405(13) -0.0105(10) 0.0057(10) -0.0079(10)
C20 0.0300(12) 0.0234(12) 0.0298(12) -0.0084(9) 0.0070(9) 0.0000(9)
C21 0.0212(10) 0.0242(11) 0.0247(11) -0.0022(9) 0.0087(8) 0.0011(9)
C22 0.0158(9) 0.0138(9) 0.0141(9) 0.0021(7) 0.0047(7) 0.0030(7)
C23 0.0152(9) 0.0162(10) 0.0191(9) 0.0056(8) 0.0062(7) 0.0032(8)
C24 0.0166(9) 0.0114(9) 0.0215(10) 0.0063(7) 0.0051(8) 0.0011(7)
C25 0.0144(9) 0.0174(10) 0.0325(11) 0.0043(8) 0.0068(8) -0.0012(8)
C26 0.0154(10) 0.0160(11) 0.0363(12) 0.0019(9) -0.0006(9) -0.0044(8)
C27 0.0229(10) 0.0145(10) 0.0241(10) -0.0032(8) -0.0016(8) -0.0014(8)
C28 0.0190(10) 0.0147(10) 0.0211(10) 0.0005(8) 0.0038(8) 0.0005(8)
C29 0.0140(9) 0.0095(9) 0.0187(9) 0.0034(7) 0.0021(7) -0.0006(7)
C30 0.0173(10) 0.0386(13) 0.0234(11) 0.0034(9) 0.0093(8) 0.0034(9)
C31 0.0141(9) 0.0265(11) 0.0148(9) -0.0027(8) 0.0048(7) 0.0004(8)
C32 0.0254(11) 0.0309(12) 0.0247(11) -0.0019(9) 0.0117(9) 0.0056(9)
C33 0.0322(12) 0.0414(14) 0.0314(12) -0.0107(11) 0.0186(10) 0.0034(11)
C34 0.0342(13) 0.0517(16) 0.0212(11) -0.0075(11) 0.0159(10) -0.0071(11)
C35 0.0348(12) 0.0384(14) 0.0194(10) 0.0029(9) 0.0113(9) -0.0040(11)
C36 0.0216(10) 0.0277(12) 0.0189(10) -0.0012(8) 0.0069(8) -0.0010(9)
C37 0.0150(9) 0.0170(10) 0.0168(9) -0.0008(7) 0.0066(7) 0.0029(7)
C38 0.0150(9) 0.0189(10) 0.0186(9) -0.0020(8) 0.0045(7) 0.0004(8)
C39 0.0243(11) 0.0215(11) 0.0229(10) 0.0044(8) 0.0041(8) 0.0028(9)
C40 0.0321(12) 0.0176(11) 0.0324(12) 0.0036(9) 0.0073(10) -0.0025(9)
C41 0.0268(11) 0.0209(11) 0.0302(12) -0.0049(9) 0.0021(9) -0.0029(9)
C42 0.0197(10) 0.0236(11) 0.0199(10) -0.0017(8) 0.0013(8) 0.0036(8)
C43 0.0154(9) 0.0108(9) 0.0166(9) 0.0016(7) 0.0061(7) -0.0012(7)
C44 0.0153(9) 0.0145(10) 0.0184(9) -0.0015(7) 0.0063(7) -0.0009(7)
C45 0.0136(9) 0.0148(10) 0.0177(9) -0.0012(7) 0.0048(7) -0.0019(7)
C46 0.0224(10) 0.0176(10) 0.0234(10) -0.0057(8) 0.0106(8) -0.0028(8)
C47 0.0252(11) 0.0269(11) 0.0183(10) -0.0063(8) 0.0122(8) -0.0040(9)
C48 0.0253(10) 0.0220(11) 0.0176(10) 0.0010(8) 0.0094(8) -0.0056(9)
C49 0.0210(10) 0.0160(10) 0.0170(9) 0.0007(7) 0.0068(8) -0.0015(8)
C50 0.0129(8) 0.0143(9) 0.0138(9) -0.0027(7) 0.0041(7) -0.0010(7)
C51 0.0292(11) 0.0150(10) 0.0242(10) -0.0027(8) 0.0132(9) -0.0008(8)
C52 0.0216(10) 0.0155(10) 0.0145(9) 0.0015(7) 0.0057(8) 0.0037(8)
C53 0.0226(10) 0.0193(10) 0.0210(10) -0.0013(8) 0.0075(8) 0.0000(8)
C54 0.0212(10) 0.0324(12) 0.0206(10) -0.0004(9) 0.0044(8) 0.0069(9)
C55 0.0312(12) 0.0257(12) 0.0232(11) 0.0059(9) 0.0071(9) 0.0131(10)
C56 0.0369(13) 0.0209(11) 0.0304(12) 0.0087(9) 0.0139(10) 0.0055(10)
C57 0.0243(11) 0.0208(11) 0.0247(11) 0.0049(8) 0.0098(9) 0.0025(9)
C58 0.0191(10) 0.0154(10) 0.0202(10) 0.0073(8) 0.0083(8) 0.0037(8)
C59 0.0291(11) 0.0195(11) 0.0293(11) 0.0063(9) 0.0168(9) 0.0038(9)
C60 0.0332(12) 0.0285(13) 0.0466(14) 0.0126(11) 0.0291(11) 0.0084(10)
C61 0.0202(11) 0.0280(12) 0.0477(14) 0.0204(11) 0.0152(10) 0.0048(9)
C62 0.0211(11) 0.0279(12) 0.0342(12) 0.0078(10) 0.0051(9) -0.0011(9)
C63 0.0226(10) 0.0239(11) 0.0241(10) 0.0035(9) 0.0097(8) 0.0021(9)
N1 0.0140(7) 0.0103(8) 0.0146(7) -0.0001(6) 0.0031(6) -0.0009(6)
N2 0.0123(7) 0.0134(8) 0.0155(8) -0.0003(6) 0.0048(6) 0.0010(6)
N3 0.0164(8) 0.0101(8) 0.0143(7) 0.0007(6) 0.0071(6) 0.0004(6)
C1S 0.027(2) 0.036(2) 0.033(2) 0.0062(19) 0.0137(17) 0.0110(18)
C2S 0.052(3) 0.049(3) 0.034(2) -0.003(2) 0.018(2) -0.021(2)
C3S 0.080(3) 0.041(3) 0.053(3) -0.011(2) 0.040(3) -0.020(3)
C4S 0.063(3) 0.036(3) 0.058(3) 0.016(2) 0.034(2) 0.014(2)
C5S 0.047(3) 0.055(3) 0.032(3) 0.013(2) 0.012(2) 0.004(2)
C6S 0.040(2) 0.040(3) 0.028(2) 0.000(2) 0.0144(19) -0.001(2)
C7S 0.054(3) 0.072(4) 0.058(3) 0.031(3) 0.033(3) 0.034(3)
C1' 0.034(3) 0.040(3) 0.036(3) 0.006(3) 0.015(2) 0.000(2)
C2' 0.067(3) 0.038(3) 0.047(4) -0.013(3) 0.023(3) -0.014(3)
C3' 0.067(4) 0.041(4) 0.043(3) -0.011(3) 0.018(3) -0.007(3)
C4' 0.044(3) 0.051(3) 0.037(3) 0.002(3) 0.011(2) -0.005(3)
C5' 0.046(3) 0.030(3) 0.054(4) 0.004(3) 0.026(3) 0.007(3)
C6' 0.035(3) 0.037(4) 0.037(4) -0.003(3) 0.017(3) 0.001(3)
C7' 0.039(4) 0.083(5) 0.038(4) 0.015(4) 0.008(3) -0.010(4)

loop_
_atom_type_symbol
_atom_type_description
_atom_type_scat_dispersion_real
_atom_type_scat_dispersion_imag
_atom_type_scat_source
C C 0.0033 0.0016 'International Tables Vol C Tables 4.2.6.8 and 6.1.1.4'
H H 0.0000 0.0000 'International Tables Vol C Tables 4.2.6.8 and 6.1.1.4'
Cl Cl 0.1484 0.1585 'International Tables Vol C Tables 4.2.6.8 and 6.1.1.4'
Cu Cu 0.3201 1.2651 'International Tables Vol C Tables 4.2.6.8 and 6.1.1.4'
N N 0.0061 0.0033 'International Tables Vol C Tables 4.2.6.8 and 6.1.1.4'
P P 0.1023 0.0942 'International Tables Vol C Tables 4.2.6.8 and 6.1.1.4'

loop_
_geom_angle_atom_site_label_1
_geom_angle_atom_site_label_2
_geom_angle_atom_site_label_3
_geom_angle
_geom_angle_site_symmetry_1
_geom_angle_site_symmetry_3
_geom_angle_publ_flag
Cl1 Cu1 P2 120.17(2) . . ?
Cl1 Cu1 P1 116.93(2) . . ?
P2 Cu1 P1 118.02(2) . . ?
Cl1 Cu1 P4 123.81(2) . . ?
P2 Cu1 P4 83.907(18) . . ?
P1 Cu1 P4 83.810(18) . . ?
C16 P1 C1 105.47(9) . . ?
C16 P1 C10 105.36(9) . . ?
C1 P1 C10 103.18(9) . . ?
C16 P1 Cu1 130.94(6) . . ?
C1 P1 Cu1 100.98(6) . . ?
C10 P1 Cu1 107.80(6) . . ?
C22 P2 C31 104.89(9) . . ?
C22 P2 C37 103.57(8) . . ?
C31 P2 C37 105.86(9) . . ?
C22 P2 Cu1 104.12(6) . . ?
C31 P2 Cu1 118.84(6) . . ?
C37 P2 Cu1 117.70(6) . . ?
C52 P3 C43 100.93(8) . . ?
C52 P3 C58 103.48(9) . . ?
C43 P3 C58 106.45(8) . . ?
N1 P4 N2 103.06(7) . . ?
N1 P4 N3 104.59(7) . . ?
N2 P4 N3 101.00(7) . . ?
N1 P4 Cu1 101.86(5) . . ?
N2 P4 Cu1 106.56(5) . . ?
N3 P4 Cu1 135.93(6) . . ?
C2 C1 N1 109.42(16) . . ?
C2 C1 P1 134.40(15) . . ?
N1 C1 P1 115.73(13) . . ?
C1 C2 C3 107.14(16) . . ?
C1 C2 C9 130.71(18) . . ?
C3 C2 C9 122.12(17) . . ?
C4 C3 C8 119.30(18) . . ?
C4 C3 C2 132.13(18) . . ?
C8 C3 C2 108.56(16) . . ?
C5 C4 C3 118.96(19) . . ?
C5 C4 H4 120.5 . . ?
C3 C4 H4 120.5 . . ?
C4 C5 C6 120.80(18) . . ?
C4 C5 H5 119.6 . . ?
C6 C5 H5 119.6 . . ?
C7 C6 C5 121.48(19) . . ?
C7 C6 H6 119.3 . . ?
C5 C6 H6 119.3 . . ?
C6 C7 C8 117.56(18) . . ?
C6 C7 H7 121.2 . . ?
C8 C7 H7 121.2 . . ?
C7 C8 C3 121.88(17) . . ?
C7 C8 N1 130.32(17) . . ?
C3 C8 N1 107.80(16) . . ?
C2 C9 H9A 109.5 . . ?
C2 C9 H9B 109.5 . . ?
H9A C9 H9B 109.5 . . ?
C2 C9 H9C 109.5 . . ?
H9A C9 H9C 109.5 . . ?
H9B C9 H9C 109.5 . . ?
C11 C10 C15 119.15(19) . . ?
C11 C10 P1 123.28(15) . . ?
C15 C10 P1 117.41(16) . . ?
C12 C11 C10 120.6(2) . . ?
C12 C11 H11 119.7 . . ?
C10 C11 H11 119.7 . . ?
C13 C12 C11 119.9(2) . . ?
C13 C12 H12 120.1 . . ?
C11 C12 H12 120.1 . . ?
C12 C13 C14 120.4(2) . . ?
C12 C13 H13 119.8 . . ?
C14 C13 H13 119.8 . . ?
C13 C14 C15 120.1(2) . . ?
C13 C14 H14 120.0 . . ?
C15 C14 H14 120.0 . . ?
C10 C15 C14 119.9(2) . . ?
C10 C15 H15 120.1 . . ?
C14 C15 H15 120.1 . . ?
C21 C16 C17 118.96(18) . . ?
C21 C16 P1 118.18(15) . . ?
C17 C16 P1 122.86(15) . . ?
C18 C17 C16 120.3(2) . . ?
C18 C17 H17 119.8 . . ?
C16 C17 H17 119.8 . . ?
C19 C18 C17 120.0(2) . . ?
C19 C18 H18 120.0 . . ?
C17 C18 H18 120.0 . . ?
C18 C19 C20 120.4(2) . . ?
C18 C19 H19 119.8 . . ?
C20 C19 H19 119.8 . . ?
C19 C20 C21 119.6(2) . . ?
C19 C20 H20 120.2 . . ?
C21 C20 H20 120.2 . . ?
C20 C21 C16 120.69(19) . . ?
C20 C21 H21 119.7 . . ?
C16 C21 H21 119.7 . . ?
C23 C22 N2 109.97(16) . . ?
C23 C22 P2 133.75(15) . . ?
N2 C22 P2 116.26(13) . . ?
C22 C23 C24 106.86(16) . . ?
C22 C23 C30 128.85(18) . . ?
C24 C23 C30 124.29(17) . . ?
C25 C24 C29 119.66(18) . . ?
C25 C24 C23 131.76(18) . . ?
C29 C24 C23 108.56(16) . . ?
C26 C25 C24 119.01(19) . . ?
C26 C25 H25 120.5 . . ?
C24 C25 H25 120.5 . . ?
C25 C26 C27 120.78(18) . . ?
C25 C26 H26 119.6 . . ?
C27 C26 H26 119.6 . . ?
C28 C27 C26 121.59(19) . . ?
C28 C27 H27 119.2 . . ?
C26 C27 H27 119.2 . . ?
C27 C28 C29 117.48(18) . . ?
C27 C28 H28 121.3 . . ?
C29 C28 H28 121.3 . . ?
C28 C29 C24 121.44(17) . . ?
C28 C29 N2 131.16(17) . . ?
C24 C29 N2 107.37(16) . . ?
C23 C30 H30A 109.5 . . ?
C23 C30 H30B 109.5 . . ?
H30A C30 H30B 109.5 . . ?
C23 C30 H30C 109.5 . . ?
H30A C30 H30C 109.5 . . ?
H30B C30 H30C 109.5 . . ?
C32 C31 C36 119.93(18) . . ?
C32 C31 P2 122.85(16) . . ?
C36 C31 P2 117.18(15) . . ?
C31 C32 C33 119.7(2) . . ?
C31 C32 H32 120.2 . . ?
C33 C32 H32 120.2 . . ?
C34 C33 C32 120.5(2) . . ?
C34 C33 H33 119.8 . . ?
C32 C33 H33 119.8 . . ?
C33 C34 C35 120.0(2) . . ?
C33 C34 H34 120.0 . . ?
C35 C34 H34 120.0 . . ?
C34 C35 C36 120.2(2) . . ?
C34 C35 H35 119.9 . . ?
C36 C35 H35 119.9 . . ?
C35 C36 C31 119.7(2) . . ?
C35 C36 H36 120.2 . . ?
C31 C36 H36 120.2 . . ?
C38 C37 C42 119.08(18) . . ?
C38 C37 P2 122.26(15) . . ?
C42 C37 P2 118.47(14) . . ?
C39 C38 C37 119.95(18) . . ?
C39 C38 H38 120.0 . . ?
C37 C38 H38 120.0 . . ?
C40 C39 C38 120.45(19) . . ?
C40 C39 H39 119.8 . . ?
C38 C39 H39 119.8 . . ?
C39 C40 C41 120.0(2) . . ?
C39 C40 H40 120.0 . . ?
C41 C40 H40 120.0 . . ?
C42 C41 C40 119.9(2) . . ?
C42 C41 H41 120.0 . . ?
C40 C41 H41 120.0 . . ?
C41 C42 C37 120.57(19) . . ?
C41 C42 H42 119.7 . . ?
C37 C42 H42 119.7 . . ?
C44 C43 N3 109.29(15) . . ?
C44 C43 P3 133.89(15) . . ?
N3 C43 P3 116.24(12) . . ?
C43 C44 C45 107.35(16) . . ?
C43 C44 C51 129.12(17) . . ?
C45 C44 C51 123.53(17) . . ?
C50 C45 C46 120.24(17) . . ?
C50 C45 C44 108.51(16) . . ?
C46 C45 C44 131.24(18) . . ?
C47 C46 C45 118.98(19) . . ?
C47 C46 H46 120.5 . . ?
C45 C46 H46 120.5 . . ?
C46 C47 C48 120.23(18) . . ?
C46 C47 H47 119.9 . . ?
C48 C47 H47 119.9 . . ?
C49 C48 C47 121.99(18) . . ?
C49 C48 H48 119.0 . . ?
C47 C48 H48 119.0 . . ?
C48 C49 C50 117.68(18) . . ?
C48 C49 H49 121.2 . . ?
C50 C49 H49 121.2 . . ?
C49 C50 C45 120.82(17) . . ?
C49 C50 N3 131.63(17) . . ?
C45 C50 N3 107.55(15) . . ?
C44 C51 H51A 109.5 . . ?
C44 C51 H51B 109.5 . . ?
H51A C51 H51B 109.5 . . ?
C44 C51 H51C 109.5 . . ?
H51A C51 H51C 109.5 . . ?
H51B C51 H51C 109.5 . . ?
C57 C52 C53 118.98(18) . . ?
C57 C52 P3 123.31(15) . . ?
C53 C52 P3 117.60(15) . . ?
C54 C53 C52 120.21(19) . . ?
C54 C53 H53 119.9 . . ?
C52 C53 H53 119.9 . . ?
C53 C54 C55 120.5(2) . . ?
C53 C54 H54 119.7 . . ?
C55 C54 H54 119.7 . . ?
C56 C55 C54 119.60(19) . . ?
C56 C55 H55 120.2 . . ?
C54 C55 H55 120.2 . . ?
C55 C56 C57 120.3(2) . . ?
C55 C56 H56 119.9 . . ?
C57 C56 H56 119.9 . . ?
C56 C57 C52 120.4(2) . . ?
C56 C57 H57 119.8 . . ?
C52 C57 H57 119.8 . . ?
C63 C58 C59 118.33(19) . . ?
C63 C58 P3 126.24(15) . . ?
C59 C58 P3 115.43(16) . . ?
C60 C59 C58 120.7(2) . . ?
C60 C59 H59 119.6 . . ?
C58 C59 H59 119.6 . . ?
C61 C60 C59 120.3(2) . . ?
C61 C60 H60 119.9 . . ?
C59 C60 H60 119.9 . . ?
C60 C61 C62 119.9(2) . . ?
C60 C61 H61 120.1 . . ?
C62 C61 H61 120.1 . . ?
C61 C62 C63 120.0(2) . . ?
C61 C62 H62 120.0 . . ?
C63 C62 H62 120.0 . . ?
C62 C63 C58 120.8(2) . . ?
C62 C63 H63 119.6 . . ?
C58 C63 H63 119.6 . . ?
C8 N1 C1 107.08(15) . . ?
C8 N1 P4 132.37(13) . . ?
C1 N1 P4 119.27(12) . . ?
C29 N2 C22 107.23(14) . . ?
C29 N2 P4 133.26(13) . . ?
C22 N2 P4 117.82(12) . . ?
C50 N3 C43 107.28(14) . . ?
C50 N3 P4 131.97(12) . . ?
C43 N3 P4 117.20(12) . . ?
C2S C1S C6S 119.2(5) . . ?
C2S C1S C7S 120.7(5) . . ?
C6S C1S C7S 120.1(5) . . ?
C3S C2S C1S 120.1(5) . . ?
C3S C2S H2S 119.9 . . ?
C1S C2S H2S 119.9 . . ?
C4S C3S C2S 121.9(5) . . ?
C4S C3S H3S 119.0 . . ?
C2S C3S H3S 119.0 . . ?
C3S C4S C5S 118.6(5) . . ?
C3S C4S H4S 120.7 . . ?
C5S C4S H4S 120.7 . . ?
C4S C5S C6S 120.1(5) . . ?
C4S C5S H5S 119.9 . . ?
C6S C5S H5S 119.9 . . ?
C1S C6S C5S 120.0(5) . . ?
C1S C6S H6S 120.0 . . ?
C5S C6S H6S 120.0 . . ?
C6' C1' C2' 118.0(6) . . ?
C6' C1' C7' 120.9(7) . . ?
C2' C1' C7' 121.1(7) . . ?
C3' C2' C1' 121.4(7) . . ?
C3' C2' H2' 119.3 . . ?
C1' C2' H2' 119.3 . . ?
C2' C3' C4' 120.1(7) . . ?
C2' C3' H3' 119.9 . . ?
C4' C3' H3' 119.9 . . ?
C5' C4' C3' 117.8(6) . . ?
C5' C4' H4' 121.1 . . ?
C3' C4' H4' 121.1 . . ?
C4' C5' C6' 122.1(7) . . ?
C4' C5' H5' 118.9 . . ?
C6' C5' H5' 118.9 . . ?
C1' C6' C5' 120.6(7) . . ?
C1' C6' H6' 119.7 . . ?
C5' C6' H6' 119.7 . . ?
C1' C7' H7'1 109.5 . . ?
C1' C7' H7'2 109.5 . . ?
H7'1 C7' H7'2 109.5 . . ?
C1' C7' H7'3 109.5 . . ?
H7'1 C7' H7'3 109.5 . . ?
H7'2 C7' H7'3 109.5 . . ?

loop_
_geom_bond_atom_site_label_1
_geom_bond_atom_site_label_2
_geom_bond_distance
_geom_bond_site_symmetry_2
_geom_bond_publ_flag
Cu1 Cl1 2.2277(5) . ?
Cu1 P2 2.2468(5) . ?
Cu1 P1 2.2628(5) . ?
Cu1 P4 2.3292(5) . ?
P1 C16 1.8141(19) . ?
P1 C1 1.8155(19) . ?
P1 C10 1.8245(19) . ?
P2 C22 1.8160(19) . ?
P2 C31 1.8169(19) . ?
P2 C37 1.823(2) . ?
P3 C52 1.8241(19) . ?
P3 C43 1.8279(18) . ?
P3 C58 1.828(2) . ?
P4 N1 1.7119(16) . ?
P4 N2 1.7215(15) . ?
P4 N3 1.7233(15) . ?
C1 C2 1.365(3) . ?
C1 N1 1.437(2) . ?
C2 C3 1.438(3) . ?
C2 C9 1.502(3) . ?
C3 C4 1.398(3) . ?
C3 C8 1.400(3) . ?
C4 C5 1.377(3) . ?
C4 H4 0.9500 . ?
C5 C6 1.392(3) . ?
C5 H5 0.9500 . ?
C6 C7 1.380(3) . ?
C6 H6 0.9500 . ?
C7 C8 1.389(3) . ?
C7 H7 0.9500 . ?
C8 N1 1.405(2) . ?
C9 H9A 0.9800 . ?
C9 H9B 0.9800 . ?
C9 H9C 0.9800 . ?
C10 C11 1.388(3) . ?
C10 C15 1.390(3) . ?
C11 C12 1.384(3) . ?
C11 H11 0.9500 . ?
C12 C13 1.372(3) . ?
C12 H12 0.9500 . ?
C13 C14 1.378(4) . ?
C13 H13 0.9500 . ?
C14 C15 1.391(3) . ?
C14 H14 0.9500 . ?
C15 H15 0.9500 . ?
C16 C21 1.389(3) . ?
C16 C17 1.393(3) . ?
C17 C18 1.383(3) . ?
C17 H17 0.9500 . ?
C18 C19 1.380(3) . ?
C18 H18 0.9500 . ?
C19 C20 1.383(3) . ?
C19 H19 0.9500 . ?
C20 C21 1.386(3) . ?
C20 H20 0.9500 . ?
C21 H21 0.9500 . ?
C22 C23 1.363(3) . ?
C22 N2 1.424(2) . ?
C23 C24 1.436(3) . ?
C23 C30 1.503(3) . ?
C24 C25 1.401(3) . ?
C24 C29 1.406(3) . ?
C25 C26 1.372(3) . ?
C25 H25 0.9500 . ?
C26 C27 1.399(3) . ?
C26 H26 0.9500 . ?
C27 C28 1.385(3) . ?
C27 H27 0.9500 . ?
C28 C29 1.395(3) . ?
C28 H28 0.9500 . ?
C29 N2 1.407(2) . ?
C30 H30A 0.9800 . ?
C30 H30B 0.9800 . ?
C30 H30C 0.9800 . ?
C31 C32 1.385(3) . ?
C31 C36 1.391(3) . ?
C32 C33 1.390(3) . ?
C32 H32 0.9500 . ?
C33 C34 1.374(3) . ?
C33 H33 0.9500 . ?
C34 C35 1.381(3) . ?
C34 H34 0.9500 . ?
C35 C36 1.389(3) . ?
C35 H35 0.9500 . ?
C36 H36 0.9500 . ?
C37 C38 1.394(3) . ?
C37 C42 1.395(3) . ?
C38 C39 1.388(3) . ?
C38 H38 0.9500 . ?
C39 C40 1.379(3) . ?
C39 H39 0.9500 . ?
C40 C41 1.386(3) . ?
C40 H40 0.9500 . ?
C41 C42 1.381(3) . ?
C41 H41 0.9500 . ?
C42 H42 0.9500 . ?
C43 C44 1.364(3) . ?
C43 N3 1.434(2) . ?
C44 C45 1.437(3) . ?
C44 C51 1.493(3) . ?
C45 C50 1.401(3) . ?
C45 C46 1.402(3) . ?
C46 C47 1.377(3) . ?
C46 H46 0.9500 . ?
C47 C48 1.397(3) . ?
C47 H47 0.9500 . ?
C48 C49 1.385(3) . ?
C48 H48 0.9500 . ?
C49 C50 1.398(3) . ?
C49 H49 0.9500 . ?
C50 N3 1.409(2) . ?
C51 H51A 0.9800 . ?
C51 H51B 0.9800 . ?
C51 H51C 0.9800 . ?
C52 C57 1.391(3) . ?
C52 C53 1.397(3) . ?
C53 C54 1.383(3) . ?
C53 H53 0.9500 . ?
C54 C55 1.385(3) . ?
C54 H54 0.9500 . ?
C55 C56 1.383(3) . ?
C55 H55 0.9500 . ?
C56 C57 1.389(3) . ?
C56 H56 0.9500 . ?
C57 H57 0.9500 . ?
C58 C63 1.391(3) . ?
C58 C59 1.395(3) . ?
C59 C60 1.386(3) . ?
C59 H59 0.9500 . ?
C60 C61 1.376(3) . ?
C60 H60 0.9500 . ?
C61 C62 1.382(3) . ?
C61 H61 0.9500 . ?
C62 C63 1.388(3) . ?
C62 H62 0.9500 . ?
C63 H63 0.9500 . ?
C1S C2S 1.366(6) . ?
C1S C6S 1.374(6) . ?
C1S C7S 1.496(6) . ?
C2S C3S 1.359(7) . ?
C2S H2S 0.9500 . ?
C3S C4S 1.356(7) . ?
C3S H3S 0.9500 . ?
C4S C5S 1.373(6) . ?
C4S H4S 0.9500 . ?
C5S C6S 1.386(6) . ?
C5S H5S 0.9500 . ?
C6S H6S 0.9500 . ?
C7S H7S1 0.9800 . ?
C7S H7S2 0.9800 . ?
C7S H7S3 0.9800 . ?
C1' C6' 1.367(8) . ?
C1' C2' 1.378(8) . ?
C1' C7' 1.468(8) . ?
C2' C3' 1.370(9) . ?
C2' H2' 0.9500 . ?
C3' C4' 1.399(8) . ?
C3' H3' 0.9500 . ?
C4' C5' 1.347(8) . ?
C4' H4' 0.9500 . ?
C5' C6' 1.378(9) . ?
C5' H5' 0.9500 . ?
C6' H6' 0.9500 . ?
C7' H7'1 0.9800 . ?
C7' H7'2 0.9800 . ?
C7' H7'3 0.9800 . ?

loop_
_geom_torsion_atom_site_label_1
_geom_torsion_atom_site_label_2
_geom_torsion_atom_site_label_3
_geom_torsion_atom_site_label_4
_geom_torsion
_geom_torsion_site_symmetry_1
_geom_torsion_site_symmetry_2
_geom_torsion_site_symmetry_3
_geom_torsion_site_symmetry_4
_geom_torsion_publ_flag
Cl1 Cu1 P1 C16 77.40(9) . . . . ?
P2 Cu1 P1 C16 -77.95(9) . . . . ?
P4 Cu1 P1 C16 -157.66(9) . . . . ?
Cl1 Cu1 P1 C1 -160.73(6) . . . . ?
P2 Cu1 P1 C1 43.92(6) . . . . ?
P4 Cu1 P1 C1 -35.79(6) . . . . ?
Cl1 Cu1 P1 C10 -52.91(7) . . . . ?
P2 Cu1 P1 C10 151.75(7) . . . . ?
P4 Cu1 P1 C10 72.04(7) . . . . ?
Cl1 Cu1 P2 C22 97.09(6) . . . . ?
P1 Cu1 P2 C22 -108.39(6) . . . . ?
P4 Cu1 P2 C22 -28.73(6) . . . . ?
Cl1 Cu1 P2 C31 -19.08(8) . . . . ?
P1 Cu1 P2 C31 135.44(8) . . . . ?
P4 Cu1 P2 C31 -144.91(8) . . . . ?
Cl1 Cu1 P2 C37 -148.99(7) . . . . ?
P1 Cu1 P2 C37 5.53(7) . . . . ?
P4 Cu1 P2 C37 85.18(7) . . . . ?
Cl1 Cu1 P4 N1 153.31(6) . . . . ?
P2 Cu1 P4 N1 -84.22(6) . . . . ?
P1 Cu1 P4 N1 34.91(6) . . . . ?
Cl1 Cu1 P4 N2 -99.02(6) . . . . ?
P2 Cu1 P4 N2 23.44(6) . . . . ?
P1 Cu1 P4 N2 142.57(6) . . . . ?
Cl1 Cu1 P4 N3 27.36(8) . . . . ?
P2 Cu1 P4 N3 149.83(8) . . . . ?
P1 Cu1 P4 N3 -91.04(8) . . . . ?
C16 P1 C1 C2 -0.6(2) . . . . ?
C10 P1 C1 C2 109.7(2) . . . . ?
Cu1 P1 C1 C2 -138.83(19) . . . . ?
C16 P1 C1 N1 170.71(13) . . . . ?
C10 P1 C1 N1 -78.98(14) . . . . ?
Cu1 P1 C1 N1 32.44(13) . . . . ?
N1 C1 C2 C3 -0.7(2) . . . . ?
P1 C1 C2 C3 171.00(15) . . . . ?
N1 C1 C2 C9 -178.6(2) . . . . ?
P1 C1 C2 C9 -6.9(4) . . . . ?
C1 C2 C3 C4 -178.3(2) . . . . ?
C9 C2 C3 C4 -0.2(3) . . . . ?
C1 C2 C3 C8 0.5(2) . . . . ?
C9 C2 C3 C8 178.64(19) . . . . ?
C8 C3 C4 C5 0.4(3) . . . . ?
C2 C3 C4 C5 179.1(2) . . . . ?
C3 C4 C5 C6 0.5(3) . . . . ?
C4 C5 C6 C7 -0.5(3) . . . . ?
C5 C6 C7 C8 -0.4(3) . . . . ?
C6 C7 C8 C3 1.3(3) . . . . ?
C6 C7 C8 N1 -178.93(18) . . . . ?
C4 C3 C8 C7 -1.4(3) . . . . ?
C2 C3 C8 C7 179.64(17) . . . . ?
C4 C3 C8 N1 178.85(17) . . . . ?
C2 C3 C8 N1 -0.2(2) . . . . ?
C16 P1 C10 C11 94.05(17) . . . . ?
C1 P1 C10 C11 -16.34(18) . . . . ?
Cu1 P1 C10 C11 -122.64(16) . . . . ?
C16 P1 C10 C15 -90.59(19) . . . . ?
C1 P1 C10 C15 159.02(18) . . . . ?
Cu1 P1 C10 C15 52.73(18) . . . . ?
C15 C10 C11 C12 0.4(3) . . . . ?
P1 C10 C11 C12 175.72(15) . . . . ?
C10 C11 C12 C13 0.9(3) . . . . ?
C11 C12 C13 C14 -1.0(3) . . . . ?
C12 C13 C14 C15 -0.4(4) . . . . ?
C11 C10 C15 C14 -1.7(4) . . . . ?
P1 C10 C15 C14 -177.3(2) . . . . ?
C13 C14 C15 C10 1.7(4) . . . . ?
C1 P1 C16 C21 -96.14(17) . . . . ?
C10 P1 C16 C21 155.12(16) . . . . ?
Cu1 P1 C16 C21 24.0(2) . . . . ?
C1 P1 C16 C17 83.40(19) . . . . ?
C10 P1 C16 C17 -25.3(2) . . . . ?
Cu1 P1 C16 C17 -156.49(15) . . . . ?
C21 C16 C17 C18 1.0(3) . . . . ?
P1 C16 C17 C18 -178.49(18) . . . . ?
C16 C17 C18 C19 -0.5(4) . . . . ?
C17 C18 C19 C20 0.0(4) . . . . ?
C18 C19 C20 C21 0.0(4) . . . . ?
C19 C20 C21 C16 0.6(3) . . . . ?
C17 C16 C21 C20 -1.1(3) . . . . ?
P1 C16 C21 C20 178.46(16) . . . . ?
C31 P2 C22 C23 -23.4(2) . . . . ?
C37 P2 C22 C23 87.4(2) . . . . ?
Cu1 P2 C22 C23 -148.99(18) . . . . ?
C31 P2 C22 N2 158.54(13) . . . . ?
C37 P2 C22 N2 -90.66(14) . . . . ?
Cu1 P2 C22 N2 32.98(14) . . . . ?
N2 C22 C23 C24 0.9(2) . . . . ?
P2 C22 C23 C24 -177.25(15) . . . . ?
N2 C22 C23 C30 -178.95(19) . . . . ?
P2 C22 C23 C30 2.9(3) . . . . ?
C22 C23 C24 C25 177.3(2) . . . . ?
C30 C23 C24 C25 -2.8(3) . . . . ?
C22 C23 C24 C29 -0.9(2) . . . . ?
C30 C23 C24 C29 178.91(18) . . . . ?
C29 C24 C25 C26 1.3(3) . . . . ?
C23 C24 C25 C26 -176.8(2) . . . . ?
C24 C25 C26 C27 -1.8(3) . . . . ?
C25 C26 C27 C28 0.4(3) . . . . ?
C26 C27 C28 C29 1.4(3) . . . . ?
C27 C28 C29 C24 -1.8(3) . . . . ?
C27 C28 C29 N2 176.11(18) . . . . ?
C25 C24 C29 C28 0.5(3) . . . . ?
C23 C24 C29 C28 178.97(17) . . . . ?
C25 C24 C29 N2 -177.88(16) . . . . ?
C23 C24 C29 N2 0.6(2) . . . . ?
C22 P2 C31 C32 99.45(18) . . . . ?
C37 P2 C31 C32 -9.70(19) . . . . ?
Cu1 P2 C31 C32 -144.79(15) . . . . ?
C22 P2 C31 C36 -82.82(16) . . . . ?
C37 P2 C31 C36 168.03(15) . . . . ?
Cu1 P2 C31 C36 32.94(18) . . . . ?
C36 C31 C32 C33 0.8(3) . . . . ?
P2 C31 C32 C33 178.43(17) . . . . ?
C31 C32 C33 C34 -0.3(3) . . . . ?
C32 C33 C34 C35 0.3(4) . . . . ?
C33 C34 C35 C36 -0.7(3) . . . . ?
C34 C35 C36 C31 1.2(3) . . . . ?
C32 C31 C36 C35 -1.2(3) . . . . ?
P2 C31 C36 C35 -178.97(16) . . . . ?
C22 P2 C37 C38 7.94(18) . . . . ?
C31 P2 C37 C38 118.03(16) . . . . ?
Cu1 P2 C37 C38 -106.28(15) . . . . ?
C22 P2 C37 C42 -177.11(15) . . . . ?
C31 P2 C37 C42 -67.02(17) . . . . ?
Cu1 P2 C37 C42 68.67(16) . . . . ?
C42 C37 C38 C39 -0.6(3) . . . . ?
P2 C37 C38 C39 174.34(15) . . . . ?
C37 C38 C39 C40 1.0(3) . . . . ?
C38 C39 C40 C41 -0.4(3) . . . . ?
C39 C40 C41 C42 -0.6(3) . . . . ?
C40 C41 C42 C37 1.1(3) . . . . ?
C38 C37 C42 C41 -0.5(3) . . . . ?
P2 C37 C42 C41 -175.59(16) . . . . ?
C52 P3 C43 C44 -27.2(2) . . . . ?
C58 P3 C43 C44 80.5(2) . . . . ?
C52 P3 C43 N3 143.03(14) . . . . ?
C58 P3 C43 N3 -109.23(14) . . . . ?
N3 C43 C44 C45 -1.3(2) . . . . ?
P3 C43 C44 C45 169.41(15) . . . . ?
N3 C43 C44 C51 178.88(18) . . . . ?
P3 C43 C44 C51 -10.4(3) . . . . ?
C43 C44 C45 C50 1.6(2) . . . . ?
C51 C44 C45 C50 -178.61(17) . . . . ?
C43 C44 C45 C46 -177.10(19) . . . . ?
C51 C44 C45 C46 2.7(3) . . . . ?
C50 C45 C46 C47 1.2(3) . . . . ?
C44 C45 C46 C47 179.72(19) . . . . ?
C45 C46 C47 C48 1.0(3) . . . . ?
C46 C47 C48 C49 -1.6(3) . . . . ?
C47 C48 C49 C50 0.0(3) . . . . ?
C48 C49 C50 C45 2.2(3) . . . . ?
C48 C49 C50 N3 -178.38(18) . . . . ?
C46 C45 C50 C49 -2.8(3) . . . . ?
C44 C45 C50 C49 178.36(17) . . . . ?
C46 C45 C50 N3 177.64(16) . . . . ?
C44 C45 C50 N3 -1.2(2) . . . . ?
C43 P3 C52 C57 122.09(17) . . . . ?
C58 P3 C52 C57 12.03(19) . . . . ?
C43 P3 C52 C53 -61.85(16) . . . . ?
C58 P3 C52 C53 -171.91(15) . . . . ?
C57 C52 C53 C54 -2.4(3) . . . . ?
P3 C52 C53 C54 -178.67(15) . . . . ?
C52 C53 C54 C55 2.0(3) . . . . ?
C53 C54 C55 C56 -0.2(3) . . . . ?
C54 C55 C56 C57 -1.0(3) . . . . ?
C55 C56 C57 C52 0.5(3) . . . . ?
C53 C52 C57 C56 1.2(3) . . . . ?
P3 C52 C57 C56 177.22(16) . . . . ?
C52 P3 C58 C63 72.70(19) . . . . ?
C43 P3 C58 C63 -33.2(2) . . . . ?
C52 P3 C58 C59 -106.99(16) . . . . ?
C43 P3 C58 C59 147.09(15) . . . . ?
C63 C58 C59 C60 -0.8(3) . . . . ?
P3 C58 C59 C60 178.90(16) . . . . ?
C58 C59 C60 C61 -0.1(3) . . . . ?
C59 C60 C61 C62 0.8(3) . . . . ?
C60 C61 C62 C63 -0.5(3) . . . . ?
C61 C62 C63 C58 -0.5(3) . . . . ?
C59 C58 C63 C62 1.1(3) . . . . ?
P3 C58 C63 C62 -178.54(16) . . . . ?
C7 C8 N1 C1 179.99(19) . . . . ?
C3 C8 N1 C1 -0.25(19) . . . . ?
C7 C8 N1 P4 13.4(3) . . . . ?
C3 C8 N1 P4 -166.81(14) . . . . ?
C2 C1 N1 C8 0.6(2) . . . . ?
P1 C1 N1 C8 -172.82(12) . . . . ?
C2 C1 N1 P4 169.23(13) . . . . ?
P1 C1 N1 P4 -4.17(18) . . . . ?
N2 P4 N1 C8 29.38(18) . . . . ?
N3 P4 N1 C8 -75.86(17) . . . . ?
Cu1 P4 N1 C8 139.73(16) . . . . ?
N2 P4 N1 C1 -135.88(13) . . . . ?
N3 P4 N1 C1 118.89(13) . . . . ?
Cu1 P4 N1 C1 -25.53(14) . . . . ?
C28 C29 N2 C22 -178.22(19) . . . . ?
C24 C29 N2 C22 -0.09(19) . . . . ?
C28 C29 N2 P4 17.5(3) . . . . ?
C24 C29 N2 P4 -164.39(14) . . . . ?
C23 C22 N2 C29 -0.5(2) . . . . ?
P2 C22 N2 C29 177.99(12) . . . . ?
C23 C22 N2 P4 166.62(13) . . . . ?
P2 C22 N2 P4 -14.88(18) . . . . ?
N1 P4 N2 C29 -100.35(17) . . . . ?
N3 P4 N2 C29 7.63(18) . . . . ?
Cu1 P4 N2 C29 152.85(16) . . . . ?
N1 P4 N2 C22 96.65(14) . . . . ?
N3 P4 N2 C22 -155.38(13) . . . . ?
Cu1 P4 N2 C22 -10.16(14) . . . . ?
C49 C50 N3 C43 -179.09(19) . . . . ?
C45 C50 N3 C43 0.41(19) . . . . ?
C49 C50 N3 P4 23.5(3) . . . . ?
C45 C50 N3 P4 -157.05(14) . . . . ?
C44 C43 N3 C50 0.6(2) . . . . ?
P3 C43 N3 C50 -171.98(12) . . . . ?
C44 C43 N3 P4 161.88(13) . . . . ?
P3 C43 N3 P4 -10.67(18) . . . . ?
N1 P4 N3 C50 -16.52(18) . . . . ?
N2 P4 N3 C50 -123.29(16) . . . . ?
Cu1 P4 N3 C50 108.53(16) . . . . ?
N1 P4 N3 C43 -172.22(13) . . . . ?
N2 P4 N3 C43 81.01(14) . . . . ?
Cu1 P4 N3 C43 -47.17(16) . . . . ?
C6S C1S C2S C3S 0.07(14) . . . . ?
C7S C1S C2S C3S -179.73(13) . . . . ?
C1S C2S C3S C4S -0.02(15) . . . . ?
C2S C3S C4S C5S 0.2(3) . . . . ?
C3S C4S C5S C6S -0.4(4) . . . . ?
C2S C1S C6S C5S -0.3(3) . . . . ?
C7S C1S C6S C5S 179.5(2) . . . . ?
C4S C5S C6S C1S 0.5(4) . . . . ?
C6' C1' C2' C3' -0.16(14) . . . . ?
C7' C1' C2' C3' 179.91(14) . . . . ?
C1' C2' C3' C4' -0.18(14) . . . . ?
C2' C3' C4' C5' 0.3(3) . . . . ?
C3' C4' C5' C6' -0.2(4) . . . . ?
C2' C1' C6' C5' 0.3(3) . . . . ?
C7' C1' C6' C5' -179.7(2) . . . . ?
C4' C5' C6' C1' -0.2(4) . . . . ?
